data_1557048
loop_
_publ_author_name
'Roman, Pascual'
'Guzman-Miralles, Carmen'
'Luque, Antonio'
'Beitia, Javier I.'

_publ_section_title
;
 Synthesis, Crystal Structure and Thermal Behaviour of the
 Diethylenetriammonium Oxalate-Water (1/4), (H3dien)2(ox)3.4H2O
;
_journal_name_full 'Acta Chemica Scandinavica'
_journal_page_first 13
_journal_page_last 18
_journal_paper_doi 10.3891/acta.chem.scand.51-0013
_journal_volume 51
_journal_year 1997
_chemical_formula_sum 'C14 H40 N6 O16'
_chemical_formula_weight 548.50
_space_group_IT_number 2
_space_group_name_Hall '-P 1'
_space_group_name_H-M_alt 'P -1'
_symmetry_cell_setting triclinic
_symmetry_Int_Tables_number 2
_symmetry_space_group_name_Hall '-P 1'
_symmetry_space_group_name_H-M 'P -1'
_cell_angle_alpha 66.02(5)
_cell_angle_beta 71.95(6)
_cell_angle_gamma 86.70(3)
_cell_formula_units_Z 1
_cell_length_a 8.626(3)
_cell_length_b 9.361(1)
_cell_length_c 9.385(1)
_cell_volume 656.3(4)
_diffrn_ambient_temperature 293
_diffrn_radiation_probe x-ray
_diffrn_radiation_type MoK\a
_diffrn_radiation_wavelength 0.71069
_exptl_absorpt_coefficient_mu 0.1177
_exptl_crystal_density_diffrn 1.39
_exptl_crystal_F_000 294
_refine_ls_goodness_of_fit_ref 1.20
_refine_ls_number_parameters 227
_refine_ls_number_reflns 2846
_refine_ls_R_factor_gt 0.072
_refine_ls_wR_factor_gt 0.085
_cod_data_source_file Acta-Chem-Scand-1997-51-13.cif
_cod_data_source_block 1
_cod_original_cell_volume 656.3(2)
_cod_database_code 1557048

loop_
_space_group_symop_id
_space_group_symop_operation_xyz
1 x,y,z
2 -x,-y,-z

loop_
_atom_site_label
_atom_site_type_symbol
_atom_site_thermal_displace_type
_atom_site_fract_x
_atom_site_fract_y
_atom_site_fract_z
_atom_site_occupancy
_atom_site_U_iso_or_equiv
_atom_site_calc_flag
_atom_site_refinement_flags
_atom_site_disorder_assembly
_atom_site_disorder_group
N1 N Uiso 0.6459(2) 0.4033(2) -0.1584(2) 1.000 0.0309(7) . . . .
N4 N Uiso 0.7943(2) 0.1022(2) 0.1745(2) 1.000 0.0286(7) . . . .
N7 N Uiso 0.8257(3) -0.2424(2) 0.4237(3) 1.000 0.0375(8) . . . .
C2 C Uiso 0.7500(3) 0.2804(3) -0.0847(3) 1.000 0.0349(8) . . . .
C3 C Uiso 0.6875(3) 0.2215(3) 0.0997(3) 1.000 0.0347(8) . . . .
C5 C Uiso 0.7259(3) 0.0282(3) 0.3571(3) 1.000 0.0388(9) . . . .
C6 C Uiso 0.8366(3) -0.0892(3) 0.4370(3) 1.000 0.0401(10) . . . .
O10 O Uiso 0.1242(2) 0.1495(2) -0.0777(2) 1.000 0.0454(9) . . . .
O20 O Uiso 0.3888(3) 0.1702(4) -0.1066(4) 1.000 0.0802(18) . . . .
O30 O Uiso 0.3226(2) 0.3539(2) 0.0651(2) 1.000 0.0436(9) . . . .
O40 O Uiso 0.0588(2) 0.2685(2) 0.1548(2) 1.000 0.0467(9) . . . .
C10 C Uiso 0.2440(3) 0.1928(3) -0.0504(3) 1.000 0.0333(8) . . . .
O11 O Uiso 0.5088(2) 0.3508(2) 0.4283(3) 1.000 0.0471(9) . . . .
C20 C Uiso 0.2047(2) 0.2799(2) 0.0667(3) 1.000 0.0292(7) . . . .
O21 O Uiso 0.6874(2) 0.4250(2) 0.5208(2) 1.000 0.0451(9) . . . .
Ow1 O Uiso 1.0066(2) 0.4158(2) 0.3634(2) 1.000 0.0420(8) . . . .
C11 C Uiso 0.5566(2) 0.4352(3) 0.4842(2) 1.000 0.0316(8) . . . .
Ow2 O Uiso 0.6821(4) 0.0726(3) 0.7010(3) 1.000 0.0786(15) . . . .

loop_
_atom_type_symbol
_atom_type_description
_atom_type_scat_dispersion_real
_atom_type_scat_dispersion_imag
_atom_type_scat_source
C C 0.0033 0.0016 ' International Tables Vol C Tables 4.2.6.8 and 6.1.1.4'
N N 0.0061 0.0033 ' International Tables Vol C Tables 4.2.6.8 and 6.1.1.4'
O O 0.0106 0.0060 ' International Tables Vol C Tables 4.2.6.8 and 6.1.1.4'

loop_
_geom_angle_atom_site_label_1
_geom_angle_atom_site_label_2
_geom_angle_atom_site_label_3
_geom_angle
_geom_angle_site_symmetry_1
_geom_angle_site_symmetry_2
_geom_angle_site_symmetry_3
_geom_angle_publ_flag
C3 N4 C5 111.60(19) . . . yes
N1 C2 C3 109.7(2) . . . yes
N4 C3 C2 110.1(2) . . . yes
N4 C5 C6 112.6(2) . . . yes
N7 C6 C5 112.6(2) . . . yes
O10 C10 O20 125.5(3) . . . yes
O10 C10 C20 116.9(2) . . . yes
O20 C10 C20 117.7(3) . . . yes
O30 C20 O40 125.8(2) . . . yes
O30 C20 C10 116.9(2) . . . yes
O40 C20 C10 117.3(2) . . . yes
O11 C11 O21 126.1(2) . . . yes
O11 C11 C11 117.95(18) . . 2_666 yes
O21 C11 C11 116.0(2) . . 2_666 yes

loop_
_geom_bond_atom_site_label_1
_geom_bond_atom_site_label_2
_geom_bond_distance
_geom_bond_site_symmetry_1
_geom_bond_site_symmetry_2
_geom_bond_publ_flag
N1 C2 1.493(3) . . yes
N4 C3 1.495(3) . . yes
N4 C5 1.490(3) . . yes
N7 C6 1.500(4) . . yes
C2 C3 1.507(3) . . no
C5 C6 1.528(4) . . no
O10 C10 1.263(3) . . yes
O20 C10 1.239(4) . . yes
O30 C20 1.256(3) . . yes
O40 C20 1.256(3) . . yes
C10 C20 1.566(4) . . no
O11 C11 1.256(3) . . yes
O21 C11 1.265(3) . . yes
C11 C11 1.578(4) . 2_666 no

loop_
_geom_torsion_atom_site_label_1
_geom_torsion_atom_site_label_2
_geom_torsion_atom_site_label_3
_geom_torsion_atom_site_label_4
_geom_torsion
_geom_torsion_site_symmetry_1
_geom_torsion_site_symmetry_2
_geom_torsion_site_symmetry_3
_geom_torsion_site_symmetry_4
_geom_torsion_publ_flag
C5 N4 C3 C2 -173.6(2) . . . . no
C3 N4 C5 C6 -177.5(2) . . . . no
N1 C2 C3 N4 -178.1(2) . . . . no
N4 C5 C6 N7 -76.9(3) . . . . no
O10 C10 C20 O30 -164.2(2) . . . . no
O10 C10 C20 O40 16.4(3) . . . . no
O20 C10 C20 O30 16.7(4) . . . . no
O20 C10 C20 O40 -162.6(3) . . . . no
O11 C11 C11 O11 -180.0(2) . . 2_666 2_666 no
O11 C11 C11 O21 -1.1(3) . . 2_666 2_666 no
O21 C11 C11 O11 1.1(3) . . 2_666 2_666 no
O21 C11 C11 O21 180.0(2) . . 2_666 2_666 no
